data_4334886
loop_
_publ_author_name
'Fabrice Pointillart'
'Boris Le Guennic'
'Thomas Cauchy'
'St\'ephane Golhen'
'Olivier Cador'
'Olivier Maury'
'Lahc\`ene Ouahab'

_publ_section_title
;
 A Series of Tetrathiafulvalene-Based Lanthanide Complexes Displaying
 Either Single Molecule Magnet or Luminescence-Direct Magnetic and
 Photo-Physical Correlations in the Ytterbium Analogue
;
_journal_name_full 'Inorganic Chemistry'
_journal_page_first 5978
_journal_page_last 5990
_journal_paper_doi 10.1021/ic400253m
_journal_volume 52
_journal_year 2013
_chemical_formula_sum 'C70 H42 F36 N4 O18 Pr2 S16'
_chemical_formula_weight 2705.86
_chemical_name_systematic
;
 ?
;
_space_group_IT_number 56
_symmetry_cell_setting orthorhombic
_symmetry_space_group_name_Hall '-P 2ac 2bc'
_symmetry_space_group_name_H-M 'P n a a'
_atom_sites_solution_hydrogens geom
_atom_sites_solution_primary direct
_atom_sites_solution_secondary difmap
_audit_creation_method SHELXL-97
_cell_angle_alpha 90.00
_cell_angle_beta 90.00
_cell_angle_gamma 90.00
_cell_formula_units_Z 8
_cell_length_a 20.3152(8)
_cell_length_b 28.2622(10)
_cell_length_c 39.7252(14)
_cell_measurement_reflns_used 8309
_cell_measurement_temperature 150(2)
_cell_measurement_theta_max 24.83
_cell_measurement_theta_min 2.22
_cell_volume 22808.3(15)
_computing_cell_refinement 'Bruker SMART'
_computing_data_collection 'Bruker SMART'
_computing_data_reduction 'Bruker SAINT'
_computing_structure_refinement 'SHELXL-97 (Sheldrick, 1997)'
_computing_structure_solution 'SIR97 (Altomare al, 1997)'
_diffrn_ambient_temperature 150(2)
_diffrn_measured_fraction_theta_full 0.997
_diffrn_measured_fraction_theta_max 0.997
_diffrn_measurement_device_type 'APEXII, Bruker-AXS'
_diffrn_measurement_method 'CCD rotation images, thin slices'
_diffrn_radiation_monochromator graphite
_diffrn_radiation_source 'fine-focus sealed tube'
_diffrn_radiation_type MoK\a
_diffrn_radiation_wavelength 0.71073
_diffrn_reflns_av_R_equivalents 0.1048
_diffrn_reflns_av_sigmaI/netI 0.0896
_diffrn_reflns_limit_h_max 15
_diffrn_reflns_limit_h_min -26
_diffrn_reflns_limit_k_max 29
_diffrn_reflns_limit_k_min -36
_diffrn_reflns_limit_l_max 50
_diffrn_reflns_limit_l_min -51
_diffrn_reflns_number 170135
_diffrn_reflns_theta_full 27.51
_diffrn_reflns_theta_max 27.51
_diffrn_reflns_theta_min 0.88
_exptl_absorpt_coefficient_mu 1.251
_exptl_absorpt_correction_T_max 0.951
_exptl_absorpt_correction_T_min 0.704
_exptl_absorpt_correction_type multi-scan
_exptl_absorpt_process_details
;
Sheldrick, G.M. (2002). SADABS Bruker AXS Inc., Madisson, Wisconsin, USA]
;
_exptl_crystal_colour orange
_exptl_crystal_density_diffrn 1.576
_exptl_crystal_description plate
_exptl_crystal_F_000 10656
_exptl_crystal_size_max 0.37
_exptl_crystal_size_mid 0.24
_exptl_crystal_size_min 0.04
_refine_diff_density_max 3.192
_refine_diff_density_min -1.651
_refine_diff_density_rms 0.304
_refine_ls_extinction_method none
_refine_ls_goodness_of_fit_ref 1.102
_refine_ls_hydrogen_treatment constr
_refine_ls_matrix_type full
_refine_ls_number_parameters 1315
_refine_ls_number_reflns 26176
_refine_ls_number_restraints 0
_refine_ls_restrained_S_all 1.102
_refine_ls_R_factor_all 0.1746
_refine_ls_R_factor_gt 0.0827
_refine_ls_shift/su_max 0.002
_refine_ls_shift/su_mean 0.000
_refine_ls_structure_factor_coef Fsqd
_refine_ls_weighting_details 'calc w=1/[\s^2^(Fo^2^)+(0.1304P)^2^+242.8957P] where P=(Fo^2^+2Fc^2^)/3'
_refine_ls_weighting_scheme calc
_refine_ls_wR_factor_gt 0.2291
_refine_ls_wR_factor_ref 0.3069
_reflns_number_gt 14216
_reflns_number_total 26176
_reflns_threshold_expression >2sigma(I)
_cod_data_source_file ic400253m_si_002_2.cif
_cod_data_source_block 1
_cod_database_code 4334886

loop_
_symmetry_equiv_pos_as_xyz
'x, y, z'
'-x+1/2, -y, z+1/2'
'x, -y+1/2, -z+1/2'
'-x+1/2, y+1/2, -z'
'-x, -y, -z'
'x-1/2, y, -z-1/2'
'-x, y-1/2, z-1/2'
'x-1/2, -y-1/2, z'

loop_
_atom_site_label
_atom_site_type_symbol
_atom_site_fract_x
_atom_site_fract_y
_atom_site_fract_z
_atom_site_U_iso_or_equiv
_atom_site_adp_type
_atom_site_occupancy
_atom_site_symmetry_multiplicity
_atom_site_calc_flag
_atom_site_refinement_flags
C1 C 1.0624(7) -0.2563(4) 0.1152(3) 0.056(3) Uani 1 1 d .
H1 H 1.0157 -0.2542 0.1145 0.067 Uiso 1 1 calc R
C2 C 1.0927(10) -0.2993(5) 0.1201(4) 0.084(6) Uani 1 1 d .
H2 H 1.0668 -0.3271 0.1228 0.101 Uiso 1 1 calc R
C3 C 1.1603(8) -0.3024(5) 0.1210(4) 0.071(4) Uani 1 1 d .
H3 H 1.1817 -0.3319 0.1241 0.086 Uiso 1 1 calc R
C4 C 1.1962(7) -0.2615(5) 0.1173(3) 0.061(4) Uani 1 1 d .
H4 H 1.2428 -0.2629 0.1185 0.073 Uiso 1 1 calc R
C5 C 1.1658(5) -0.2186(4) 0.1120(3) 0.042(3) Uani 1 1 d .
C6 C 1.2015(5) -0.1721(4) 0.1091(3) 0.045(3) Uani 1 1 d .
C6A H 1.2492 -0.1775 0.1123 0.054 Uiso 1 1 calc R
C6B H 1.1863 -0.1507 0.1272 0.054 Uiso 1 1 calc R
C7 C 1.2715(5) -0.1312(4) 0.0583(3) 0.040(2) Uani 1 1 d .
C8 C 1.3931(5) -0.1458(4) 0.0452(3) 0.046(3) Uani 1 1 d .
C9 C 1.4520(6) -0.1658(5) 0.0432(4) 0.055(3) Uani 1 1 d .
C10 C 1.5458(5) -0.2262(5) 0.0303(3) 0.055(3) Uani 1 1 d .
C11 C 1.6552(6) -0.2662(5) 0.0018(4) 0.060(3) Uani 1 1 d .
H11A H 1.6826 -0.2950 -0.0003 0.072 Uiso 1 1 calc R
H11B H 1.6465 -0.2540 -0.0211 0.072 Uiso 1 1 calc R
C12 C 1.6925(5) -0.2301(5) 0.0209(4) 0.056(3) Uani 1 1 d .
H12A H 1.7384 -0.2293 0.0126 0.068 Uiso 1 1 calc R
H12B H 1.6936 -0.2392 0.0450 0.068 Uiso 1 1 calc R
C13 C 1.5747(5) -0.1839(5) 0.0287(3) 0.051(3) Uani 1 1 d .
C14 C 1.2976(5) -0.0870(4) 0.0572(3) 0.037(2) Uani 1 1 d .
C15 C 1.3093(6) -0.0119(4) 0.1009(3) 0.049(3) Uani 1 1 d .
H15A H 1.3552 -0.0095 0.0926 0.059 Uiso 1 1 calc R
H15B H 1.2946 0.0202 0.1073 0.059 Uiso 1 1 calc R
C16 C 1.3078(5) -0.0429(4) 0.1310(3) 0.045(3) Uani 1 1 d .
C17 C 1.3566(7) -0.0751(5) 0.1392(4) 0.068(4) Uani 1 1 d .
H17 H 1.3940 -0.0787 0.1251 0.081 Uiso 1 1 calc R
C18 C 1.3506(8) -0.1028(5) 0.1689(4) 0.079(5) Uani 1 1 d .
H18 H 1.3835 -0.1251 0.1749 0.095 Uiso 1 1 calc R
C19 C 1.2971(9) -0.0965(5) 0.1882(4) 0.080(5) Uani 1 1 d .
H19 H 1.2931 -0.1147 0.2081 0.096 Uiso 1 1 calc R
C20 C 1.2480(8) -0.0649(4) 0.1805(3) 0.063(4) Uani 1 1 d .
H20 H 1.2108 -0.0611 0.1948 0.076 Uiso 1 1 calc R
C21 C 1.1277(9) 0.2139(4) 0.1641(4) 0.080(5) Uani 1 1 d .
H21 H 1.1744 0.2122 0.1637 0.096 Uiso 1 1 calc R
C22 C 1.0979(12) 0.2526(5) 0.1772(5) 0.105(8) Uani 1 1 d .
H22 H 1.1241 0.2773 0.1864 0.126 Uiso 1 1 calc R
C23 C 1.0285(14) 0.2571(6) 0.1773(5) 0.120(9) Uani 1 1 d .
H23 H 1.0077 0.2846 0.1862 0.144 Uiso 1 1 calc R
C24 C 0.9925(9) 0.2209(6) 0.1643(4) 0.083(5) Uani 1 1 d .
H24 H 0.9460 0.2235 0.1632 0.100 Uiso 1 1 calc R
C25 C 1.0233(7) 0.1797(4) 0.1526(4) 0.057(3) Uani 1 1 d .
C26 C 0.9872(6) 0.1372(4) 0.1404(3) 0.048(3) Uani 1 1 d .
H26A H 0.9393 0.1429 0.1428 0.058 Uiso 1 1 calc R
H26B H 0.9988 0.1099 0.1548 0.058 Uiso 1 1 calc R
C27 C 0.9239(5) 0.1154(4) 0.0816(3) 0.039(2) Uani 1 1 d .
C28 C 0.8059(5) 0.1370(4) 0.0624(3) 0.044(3) Uani 1 1 d .
C29 C 0.7479(5) 0.1595(4) 0.0582(3) 0.039(2) Uani 1 1 d .
C30 C 0.6530(5) 0.2192(4) 0.0655(3) 0.045(3) Uani 1 1 d .
C31 C 0.5432(7) 0.2667(5) 0.0472(4) 0.069(4) Uani 1 1 d .
H31A H 0.5159 0.2956 0.0487 0.082 Uiso 1 1 calc R
H31B H 0.5581 0.2631 0.0236 0.082 Uiso 1 1 calc R
C32 C 0.5024(6) 0.2248(6) 0.0568(4) 0.078(5) Uani 1 1 d .
H32A H 0.4599 0.2266 0.0447 0.093 Uiso 1 1 calc R
H32B H 0.4927 0.2266 0.0812 0.093 Uiso 1 1 calc R
C33 C 0.6246(6) 0.1795(5) 0.0546(4) 0.053(3) Uani 1 1 d .
C34 C 0.8967(5) 0.0734(4) 0.0720(3) 0.041(3) Uani 1 1 d .
C35 C 0.8818(6) -0.0136(4) 0.1016(5) 0.073(5) Uani 1 1 d .
H35A H 0.8362 -0.0108 0.0930 0.088 Uiso 1 1 calc R
H35B H 0.8938 -0.0476 0.1012 0.088 Uiso 1 1 calc R
C36 C 0.8838(7) 0.0033(4) 0.1364(5) 0.069(5) Uani 1 1 d .
C37 C 0.8382(8) 0.0321(5) 0.1523(7) 0.102(8) Uani 1 1 d .
H37 H 0.7999 0.0413 0.1402 0.122 Uiso 1 1 calc R
C38 C 0.8455(13) 0.0479(6) 0.1843(8) 0.136(12) Uani 1 1 d .
H38 H 0.8142 0.0687 0.1940 0.163 Uiso 1 1 calc R
C39 C 0.8987(14) 0.0331(6) 0.2022(6) 0.132(11) Uani 1 1 d .
H39 H 0.9037 0.0426 0.2250 0.158 Uiso 1 1 calc R
C40 C 0.9453(10) 0.0047(5) 0.1875(4) 0.085(6) Uani 1 1 d .
H40 H 0.9829 -0.0050 0.1999 0.102 Uiso 1 1 calc R
C41 C 0.8467(6) -0.1752(5) 0.0660(5) 0.069(4) Uani 1 1 d .
C42 C 0.9096(5) -0.1477(4) 0.0736(3) 0.042(3) Uani 1 1 d .
C43 C 0.9445(5) -0.1279(4) 0.0472(3) 0.043(3) Uani 1 1 d .
H43 H 0.9303 -0.1336 0.0248 0.052 Uiso 1 1 calc R
C44 C 0.9998(5) -0.0998(4) 0.0527(3) 0.038(2) Uani 1 1 d .
C45 C 1.0340(7) -0.0793(4) 0.0217(3) 0.049(3) Uani 1 1 d .
C46 C 0.7979(9) -0.1121(6) 0.1923(5) 0.085(6) Uani 1 1 d .
C47 C 0.8611(7) -0.1357(5) 0.1821(4) 0.060(4) Uani 1 1 d .
C48 C 0.8683(7) -0.1838(5) 0.1883(4) 0.072(5) Uani 1 1 d .
H48 H 0.8325 -0.2002 0.1984 0.086 Uiso 1 1 calc R
C49 C 0.9249(8) -0.2092(4) 0.1808(4) 0.068(4) Uani 1 1 d .
C50 C 0.9288(11) -0.2621(6) 0.1900(6) 0.097(6) Uani 1 1 d .
C51 C 1.0104(11) -0.0923(6) 0.2603(4) 0.084(5) Uani 1 1 d .
C52 C 1.0436(8) -0.1122(5) 0.2278(3) 0.061(4) Uani 1 1 d .
C53 C 1.0896(8) -0.1465(5) 0.2317(3) 0.068(4) Uani 1 1 d .
H53 H 1.1013 -0.1572 0.2536 0.081 Uiso 1 1 calc R
C54 C 1.1203(7) -0.1664(4) 0.2027(3) 0.054(3) Uani 1 1 d .
C55 C 1.1774(9) -0.2029(5) 0.2080(4) 0.070(4) Uani 1 1 d .
C56 C 1.2779(13) 0.1806(9) 0.2381(7) 0.125(10) Uani 1 1 d .
C57 C 1.2738(8) 0.1342(5) 0.2173(4) 0.075(5) Uani 1 1 d .
C58 C 1.3318(7) 0.1081(5) 0.2151(4) 0.071(5) Uani 1 1 d .
H58 H 1.3704 0.1191 0.2260 0.085 Uiso 1 1 calc R
C59 C 1.3334(6) 0.0664(4) 0.1972(3) 0.054(3) Uani 1 1 d .
C60 C 1.3974(9) 0.0387(6) 0.1957(6) 0.096(7) Uani 1 1 d .
C61 C 1.3403(10) 0.1731(10) 0.1109(7) 0.113(8) Uani 1 1 d .
C62 C 1.2836(7) 0.1388(6) 0.1099(5) 0.075(5) Uani 1 1 d .
C63 C 1.2546(6) 0.1300(7) 0.0783(4) 0.087(6) Uani 1 1 d .
H63 H 1.2692 0.1474 0.0592 0.104 Uiso 1 1 calc R
C64 C 1.2040(7) 0.0959(6) 0.0744(3) 0.064(4) Uani 1 1 d .
C65 C 1.1728(9) 0.0909(7) 0.0395(4) 0.078(5) Uani 1 1 d .
C66 C 1.1748(9) -0.0069(6) 0.2666(4) 0.073(4) Uani 1 1 d .
C67 C 1.1457(7) 0.0282(4) 0.2414(3) 0.052(3) Uani 1 1 d .
C68 C 1.1069(6) 0.0649(4) 0.2533(3) 0.048(3) Uani 1 1 d .
H68 H 1.0988 0.0678 0.2768 0.058 Uiso 1 1 calc R
C69 C 1.0793(6) 0.0981(4) 0.2306(3) 0.050(3) Uani 1 1 d .
C70 C 1.0377(8) 0.1389(5) 0.2452(4) 0.063(4) Uani 1 1 d .
N1 N 1.0997(5) -0.2168(3) 0.1114(2) 0.045(2) Uani 1 1 d .
N2 N 1.2545(5) -0.0391(3) 0.1518(3) 0.043(2) Uani 1 1 d .
N3 N 1.0909(5) 0.1771(3) 0.1516(3) 0.054(3) Uani 1 1 d .
N4 N 0.9374(6) -0.0096(3) 0.1552(3) 0.060(3) Uani 1 1 d .
O1 O 1.0699(3) -0.1756(2) 0.10487(18) 0.0376(16) Uani 1 1 d .
O2 O 0.9852(4) -0.0344(3) 0.14075(19) 0.0438(18) Uani 1 1 d .
O3 O 0.9230(4) -0.1452(3) 0.1043(2) 0.0465(19) Uani 1 1 d .
O4 O 1.0244(3) -0.0891(3) 0.07982(19) 0.0395(17) Uani 1 1 d .
O5 O 0.9029(4) -0.1095(3) 0.1683(2) 0.052(2) Uani 1 1 d .
O6 O 0.9764(4) -0.1943(3) 0.1669(2) 0.052(2) Uani 1 1 d .
O7 O 1.0231(4) -0.0928(3) 0.2014(2) 0.053(2) Uani 1 1 d .
O8 O 1.1082(4) -0.1578(3) 0.17264(19) 0.0451(19) Uani 1 1 d .
O9 O 1.1162(4) -0.0732(3) 0.12640(19) 0.0418(17) Uani 1 1 d .
O10 O 1.2054(3) -0.0096(2) 0.1427(2) 0.0407(18) Uani 1 1 d .
O11 O 1.1194(4) 0.1400(2) 0.1376(2) 0.0447(19) Uani 1 1 d .
O12 O 1.2188(5) 0.1264(3) 0.2044(2) 0.061(2) Uani 1 1 d .
O13 O 1.2886(4) 0.0473(3) 0.1810(2) 0.0463(19) Uani 1 1 d .
O14 O 1.2669(4) 0.1213(3) 0.1375(2) 0.061(2) Uani 1 1 d .
O15 O 1.1783(4) 0.0719(3) 0.0968(2) 0.053(2) Uani 1 1 d .
O16 O 1.1612(4) 0.0199(3) 0.2109(2) 0.051(2) Uani 1 1 d .
O17 O 1.0860(4) 0.1001(3) 0.1991(2) 0.049(2) Uani 1 1 d .
O18 O 1.0762(4) 0.0339(3) 0.1358(2) 0.0446(19) Uani 1 1 d .
F1 F 0.7949(4) -0.1496(4) 0.0763(4) 0.127(5) Uani 1 1 d .
F2 F 0.8426(4) -0.2145(3) 0.0836(2) 0.076(2) Uani 1 1 d .
F3 F 0.8393(5) -0.1867(4) 0.0339(3) 0.099(3) Uani 1 1 d .
F4 F 1.0723(6) -0.0426(4) 0.0289(2) 0.122(5) Uani 1 1 d .
F5 F 1.0707(10) -0.1080(4) 0.0071(4) 0.203(10) Uani 1 1 d .
F6 F 0.9950(5) -0.0621(5) -0.0003(3) 0.143(6) Uani 1 1 d .
F7 F 0.8060(10) -0.0943(11) 0.2220(5) 0.280(16) Uani 1 1 d .
F8 F 0.7825(6) -0.0776(6) 0.1772(5) 0.183(9) Uani 1 1 d .
F9 F 0.7489(7) -0.1384(5) 0.1968(7) 0.223(12) Uani 1 1 d .
F10 F 0.9819(9) -0.2713(5) 0.2087(5) 0.181(8) Uani 1 1 d .
F11 F 0.9341(9) -0.2881(4) 0.1643(5) 0.172(8) Uani 1 1 d .
F12 F 0.8787(6) -0.2770(3) 0.2076(3) 0.126(5) Uani 1 1 d .
F13 F 1.0160(5) -0.0454(3) 0.2604(2) 0.089(3) Uani 1 1 d .
F14 F 1.0374(8) -0.1077(4) 0.2882(2) 0.135(5) Uani 1 1 d .
F15 F 0.9469(7) -0.1019(5) 0.2601(3) 0.138(5) Uani 1 1 d .
F16 F 1.2253(5) -0.1976(4) 0.1854(3) 0.105(4) Uani 1 1 d .
F17 F 1.2059(5) -0.1995(3) 0.2378(2) 0.082(3) Uani 1 1 d .
F18 F 1.1539(6) -0.2461(3) 0.2041(3) 0.111(4) Uani 1 1 d .
F19 F 1.2288(10) 0.1814(8) 0.2608(6) 0.243(13) Uani 1 1 d .
F20 F 1.2660(10) 0.2175(5) 0.2171(5) 0.198(10) Uani 1 1 d .
F21 F 1.3304(7) 0.1894(5) 0.2524(5) 0.225(11) Uani 1 1 d .
F22 F 1.4466(5) 0.0575(4) 0.2129(4) 0.140(6) Uani 1 1 d .
F23 F 1.4154(5) 0.0331(5) 0.1632(4) 0.138(5) Uani 1 1 d .
F24 F 1.3900(6) -0.0045(4) 0.2082(4) 0.148(6) Uani 1 1 d .
F25 F 1.3570(6) 0.1948(6) 0.0840(4) 0.156(6) Uani 1 1 d .
F26 F 1.3266(8) 0.2084(7) 0.1311(5) 0.164(7) Uani 1 1 d .
F27 F 1.3924(5) 0.1552(6) 0.1265(4) 0.172(7) Uani 1 1 d .
F28 F 1.1205(5) 0.1143(4) 0.0360(3) 0.108(4) Uani 1 1 d .
F29 F 1.2101(6) 0.1022(10) 0.0162(3) 0.241(13) Uani 1 1 d .
F30 F 1.1520(11) 0.0483(5) 0.0337(3) 0.183(8) Uani 1 1 d .
F31 F 1.1698(5) -0.0511(3) 0.2561(2) 0.079(3) Uani 1 1 d .
F32 F 1.2389(7) 0.0016(4) 0.2693(4) 0.141(6) Uani 1 1 d .
F33 F 1.1497(9) -0.0042(4) 0.2964(2) 0.149(6) Uani 1 1 d .
F34 F 1.0635(5) 0.1804(3) 0.2382(2) 0.082(3) Uani 1 1 d .
F35 F 1.0299(6) 0.1368(3) 0.2785(2) 0.092(3) Uani 1 1 d .
F36 F 0.9774(4) 0.1385(3) 0.2316(3) 0.083(3) Uani 1 1 d .
S1 S 1.18831(12) -0.14334(10) 0.06846(7) 0.0379(6) Uani 1 1 d .
S2 S 1.32043(13) -0.17907(10) 0.04703(9) 0.0473(7) Uani 1 1 d .
S3 S 1.46405(15) -0.22771(12) 0.04371(11) 0.0624(10) Uani 1 1 d .
S4 S 1.57852(15) -0.28185(12) 0.02099(9) 0.0548(8) Uani 1 1 d .
S5 S 1.65581(15) -0.16962(14) 0.01696(10) 0.0638(10) Uani 1 1 d .
S6 S 1.52694(16) -0.13362(14) 0.04088(12) 0.0717(12) Uani 1 1 d .
S7 S 1.38041(15) -0.08409(11) 0.04382(9) 0.0542(8) Uani 1 1 d .
S8 S 1.25599(14) -0.03455(10) 0.06654(8) 0.0444(7) Uani 1 1 d .
S9 S 1.00531(13) 0.12224(10) 0.09622(8) 0.0406(6) Uani 1 1 d .
S10 S 0.87850(13) 0.16657(10) 0.07469(9) 0.0477(7) Uani 1 1 d .
S11 S 0.73858(14) 0.22051(10) 0.06610(9) 0.0473(7) Uani 1 1 d .
S12 S 0.61391(18) 0.27301(14) 0.07420(10) 0.0673(10) Uani 1 1 d .
S13 S 0.54064(16) 0.16661(16) 0.04775(14) 0.0859(14) Uani 1 1 d .
S14 S 0.67663(15) 0.13196(11) 0.04329(9) 0.0534(8) Uani 1 1 d .
S15 S 0.81777(14) 0.07655(11) 0.05324(9) 0.0511(8) Uani 1 1 d .
S16 S 0.93706(15) 0.01867(11) 0.07319(9) 0.0536(8) Uani 1 1 d .
Pr1 Pr 1.01393(3) -0.119748(19) 0.141493(15) 0.03346(16) Uani 1 1 d .
Pr2 Pr 1.17777(3) 0.072052(19) 0.160894(15) 0.03592(16) Uani 1 1 d .

loop_
_atom_site_aniso_label
_atom_site_aniso_U_11
_atom_site_aniso_U_22
_atom_site_aniso_U_33
_atom_site_aniso_U_23
_atom_site_aniso_U_13
_atom_site_aniso_U_12
C1 0.067(8) 0.027(6) 0.073(9) -0.005(6) 0.031(7) -0.005(6)
C2 0.126(15) 0.030(7) 0.097(12) -0.008(7) 0.049(11) -0.010(8)
C3 0.087(11) 0.038(7) 0.089(11) -0.002(7) 0.028(9) 0.018(7)
C4 0.068(9) 0.050(8) 0.065(9) 0.008(7) 0.016(7) 0.027(7)
C5 0.042(6) 0.042(6) 0.043(6) 0.003(5) 0.012(5) 0.013(5)
C6 0.033(5) 0.047(7) 0.055(7) 0.003(6) 0.003(5) 0.005(5)
C7 0.030(5) 0.035(6) 0.054(7) -0.007(5) -0.001(5) 0.006(4)
C8 0.035(6) 0.043(6) 0.060(7) -0.021(6) 0.015(5) -0.007(5)
C9 0.039(6) 0.049(7) 0.076(9) -0.020(7) 0.014(6) -0.006(5)
C10 0.026(6) 0.069(9) 0.071(9) -0.014(7) 0.008(5) -0.002(6)
C11 0.043(7) 0.067(9) 0.070(9) 0.001(7) 0.004(6) 0.006(6)
C12 0.026(6) 0.073(9) 0.070(9) -0.011(7) 0.000(5) 0.014(6)
C13 0.023(5) 0.062(8) 0.068(8) -0.015(7) 0.005(5) 0.005(5)
C14 0.029(5) 0.033(5) 0.047(6) -0.003(5) 0.010(4) 0.005(4)
C15 0.038(6) 0.032(6) 0.077(9) -0.013(6) -0.002(6) -0.001(5)
C16 0.028(5) 0.039(6) 0.070(8) -0.019(6) -0.016(5) 0.008(5)
C17 0.047(7) 0.050(8) 0.106(12) -0.027(8) -0.031(8) 0.021(6)
C18 0.076(10) 0.060(9) 0.100(13) -0.039(9) -0.050(9) 0.041(8)
C19 0.111(13) 0.044(8) 0.086(11) -0.012(8) -0.049(10) 0.032(9)
C20 0.096(11) 0.040(7) 0.054(8) -0.010(6) -0.030(8) 0.014(7)
C21 0.111(13) 0.025(6) 0.105(12) 0.004(7) -0.051(10) -0.008(7)
C22 0.17(2) 0.032(8) 0.115(15) -0.027(9) -0.070(15) 0.022(10)
C23 0.21(3) 0.052(10) 0.099(14) -0.021(10) -0.057(16) 0.060(14)
C24 0.092(12) 0.063(10) 0.095(12) -0.015(9) -0.010(10) 0.039(9)
C25 0.061(8) 0.036(6) 0.074(9) -0.008(6) -0.019(7) 0.027(6)
C26 0.054(7) 0.049(7) 0.043(6) -0.007(5) 0.006(6) 0.014(6)
C27 0.029(5) 0.038(6) 0.051(7) 0.011(5) -0.001(5) 0.008(4)
C28 0.034(6) 0.038(6) 0.059(7) 0.017(5) -0.002(5) 0.004(5)
C29 0.024(5) 0.039(6) 0.053(7) 0.006(5) -0.007(4) 0.005(4)
C30 0.035(6) 0.049(7) 0.051(7) 0.003(6) 0.004(5) 0.017(5)
C31 0.050(8) 0.070(10) 0.086(11) -0.001(8) -0.005(7) 0.029(7)
C32 0.038(7) 0.112(14) 0.084(11) 0.016(10) 0.001(7) 0.032(8)
C33 0.035(6) 0.050(7) 0.076(9) 0.016(7) -0.001(6) 0.005(5)
C34 0.036(6) 0.033(6) 0.055(7) 0.009(5) 0.004(5) 0.008(5)
C35 0.033(6) 0.033(7) 0.154(16) 0.021(9) 0.013(8) 0.003(5)
C36 0.049(8) 0.031(6) 0.127(14) 0.024(8) 0.045(9) 0.008(6)
C37 0.068(10) 0.039(8) 0.20(2) 0.026(11) 0.072(13) 0.023(7)
C38 0.15(2) 0.043(10) 0.21(3) 0.009(14) 0.14(2) 0.018(12)
C39 0.22(3) 0.051(11) 0.125(18) 0.008(11) 0.12(2) 0.036(14)
C40 0.148(16) 0.045(8) 0.062(10) 0.008(7) 0.052(10) 0.016(9)
C41 0.029(6) 0.056(9) 0.120(14) 0.007(9) -0.013(7) -0.006(6)
C42 0.030(5) 0.030(6) 0.065(8) 0.006(5) -0.006(5) 0.005(4)
C43 0.035(6) 0.051(7) 0.044(6) -0.002(5) -0.009(5) 0.001(5)
C44 0.031(5) 0.025(5) 0.059(7) 0.010(5) -0.004(5) 0.002(4)
C45 0.065(8) 0.044(7) 0.039(6) 0.010(5) -0.003(6) 0.003(6)
C46 0.076(11) 0.062(10) 0.116(15) 0.014(10) 0.066(11) 0.015(9)
C47 0.054(8) 0.048(7) 0.080(10) 0.001(7) 0.039(7) 0.004(6)
C48 0.064(9) 0.043(7) 0.109(12) 0.008(8) 0.050(9) -0.008(6)
C49 0.080(10) 0.033(7) 0.092(11) 0.019(7) 0.039(9) 0.002(6)
C50 0.112(16) 0.049(10) 0.129(17) 0.024(11) 0.048(14) -0.004(10)
C51 0.130(16) 0.063(11) 0.058(10) -0.012(8) 0.031(10) 0.013(11)
C52 0.095(11) 0.048(8) 0.040(7) -0.004(6) 0.016(7) 0.002(7)
C53 0.111(12) 0.062(9) 0.031(7) 0.003(6) 0.005(7) 0.012(9)
C54 0.072(9) 0.030(6) 0.058(8) 0.009(6) 0.005(7) -0.001(6)
C55 0.115(13) 0.045(8) 0.051(8) 0.009(6) -0.019(9) 0.014(8)
C56 0.14(2) 0.102(17) 0.135(19) -0.075(15) -0.067(17) 0.057(15)
C57 0.086(11) 0.050(8) 0.088(11) -0.036(8) -0.032(9) 0.005(8)
C58 0.059(8) 0.052(8) 0.103(11) -0.040(8) -0.046(8) 0.011(6)
C59 0.054(7) 0.045(7) 0.065(8) -0.014(6) -0.036(6) 0.014(6)
C60 0.075(11) 0.074(12) 0.139(17) -0.044(12) -0.067(12) 0.015(9)
C61 0.055(11) 0.14(2) 0.14(2) 0.048(17) -0.022(12) -0.039(13)
C62 0.037(7) 0.090(11) 0.097(12) 0.027(10) -0.007(7) 0.011(7)
C63 0.029(7) 0.143(16) 0.088(11) 0.059(11) 0.003(7) 0.014(8)
C64 0.044(7) 0.095(11) 0.052(8) 0.006(8) 0.002(6) 0.032(8)
C65 0.107(13) 0.087(12) 0.040(8) 0.008(8) 0.007(8) 0.035(11)
C66 0.100(13) 0.065(10) 0.055(9) 0.005(7) -0.014(8) 0.021(9)
C67 0.065(8) 0.040(7) 0.051(8) 0.005(6) -0.014(6) 0.001(6)
C68 0.066(8) 0.037(6) 0.042(6) -0.003(5) -0.001(6) 0.008(6)
C69 0.046(7) 0.042(7) 0.063(9) -0.008(6) 0.006(6) 0.008(5)
C70 0.078(10) 0.038(7) 0.074(10) -0.003(7) 0.013(8) 0.004(7)
N1 0.051(6) 0.027(5) 0.057(6) 0.003(4) 0.018(5) 0.003(4)
N2 0.047(5) 0.026(5) 0.057(6) -0.008(4) -0.017(5) 0.008(4)
N3 0.066(7) 0.027(5) 0.068(7) 0.004(5) -0.013(5) 0.008(5)
N4 0.069(7) 0.019(5) 0.093(9) 0.008(5) 0.046(7) 0.005(5)
O1 0.041(4) 0.027(4) 0.045(4) -0.002(3) 0.009(3) 0.003(3)
O2 0.046(4) 0.031(4) 0.054(5) 0.009(3) 0.021(4) 0.007(3)
O3 0.039(4) 0.033(4) 0.068(6) 0.004(4) 0.009(4) -0.005(3)
O4 0.037(4) 0.034(4) 0.048(5) -0.003(3) 0.002(3) -0.006(3)
O5 0.047(5) 0.037(4) 0.071(6) 0.003(4) 0.027(4) 0.008(4)
O6 0.063(5) 0.032(4) 0.059(5) 0.009(4) 0.018(4) 0.002(4)
O7 0.079(6) 0.037(4) 0.042(5) -0.011(4) 0.010(4) 0.008(4)
O8 0.057(5) 0.041(4) 0.037(4) 0.004(3) 0.001(4) 0.008(4)
O9 0.041(4) 0.035(4) 0.049(4) -0.007(3) 0.006(3) 0.000(3)
O10 0.034(4) 0.027(4) 0.061(5) -0.009(3) -0.020(4) 0.011(3)
O11 0.045(4) 0.020(3) 0.069(5) 0.006(3) -0.013(4) 0.005(3)
O12 0.066(6) 0.044(5) 0.072(6) -0.024(4) -0.021(5) 0.011(4)
O13 0.046(4) 0.030(4) 0.062(5) -0.010(4) -0.021(4) 0.006(3)
O14 0.049(5) 0.073(6) 0.062(6) 0.021(5) -0.010(4) 0.001(5)
O15 0.067(6) 0.049(5) 0.043(5) 0.003(4) -0.003(4) 0.010(4)
O16 0.058(5) 0.042(5) 0.053(5) 0.002(4) 0.006(4) 0.011(4)
O17 0.053(5) 0.044(5) 0.049(5) -0.004(4) 0.002(4) 0.013(4)
O18 0.041(4) 0.030(4) 0.063(5) -0.001(4) -0.018(4) 0.003(3)
F1 0.027(4) 0.090(7) 0.264(15) -0.006(9) -0.005(6) -0.002(4)
F2 0.057(5) 0.058(5) 0.113(7) 0.000(5) 0.011(5) -0.029(4)
F3 0.079(6) 0.117(8) 0.102(7) 0.003(6) -0.033(5) -0.055(6)
F4 0.162(11) 0.140(10) 0.064(6) 0.008(6) 0.014(6) -0.097(9)
F5 0.35(2) 0.088(8) 0.167(12) 0.072(8) 0.198(15) 0.074(11)
F6 0.090(7) 0.225(15) 0.115(9) 0.126(10) -0.023(6) -0.035(8)
F7 0.21(2) 0.49(4) 0.146(15) -0.11(2) 0.006(13) 0.22(3)
F8 0.083(8) 0.168(13) 0.30(2) 0.123(14) 0.110(11) 0.077(9)
F9 0.108(10) 0.097(10) 0.47(3) 0.044(14) 0.163(16) -0.002(8)
F10 0.169(14) 0.084(9) 0.29(2) 0.107(12) -0.021(14) -0.008(9)
F11 0.237(18) 0.038(6) 0.239(17) -0.011(8) 0.139(15) -0.032(8)
F12 0.127(9) 0.055(6) 0.196(12) 0.047(7) 0.089(9) -0.008(6)
F13 0.121(8) 0.076(6) 0.070(6) -0.027(5) 0.013(5) 0.015(6)
F14 0.248(16) 0.124(9) 0.034(5) -0.001(5) 0.025(7) 0.042(10)
F15 0.150(11) 0.160(12) 0.106(9) -0.045(8) 0.078(8) -0.030(10)
F16 0.112(8) 0.121(9) 0.081(7) 0.007(6) -0.008(6) 0.069(7)
F17 0.112(7) 0.068(5) 0.067(5) 0.009(4) -0.031(5) 0.008(5)
F18 0.159(10) 0.035(5) 0.140(9) -0.005(5) -0.055(8) 0.018(6)
F19 0.185(17) 0.24(2) 0.30(3) -0.23(2) 0.035(17) -0.033(15)
F20 0.25(2) 0.063(8) 0.28(2) -0.073(11) -0.129(19) 0.042(10)
F21 0.161(13) 0.145(12) 0.37(2) -0.190(15) -0.168(16) 0.066(10)
F22 0.068(6) 0.103(8) 0.248(15) -0.090(9) -0.093(8) 0.037(6)
F23 0.075(7) 0.164(13) 0.176(13) -0.081(11) -0.022(8) 0.037(8)
F24 0.131(10) 0.054(6) 0.259(17) -0.025(8) -0.123(11) 0.040(6)
F25 0.080(7) 0.212(15) 0.176(13) 0.095(12) 0.013(8) -0.048(9)
F26 0.137(13) 0.157(15) 0.196(17) 0.045(12) -0.016(11) -0.087(12)
F27 0.061(7) 0.197(15) 0.257(17) 0.109(13) -0.065(9) -0.027(8)
F28 0.099(8) 0.139(10) 0.087(7) -0.024(6) -0.039(6) 0.038(7)
F29 0.086(8) 0.58(4) 0.052(7) 0.013(13) 0.005(6) -0.083(15)
F30 0.35(2) 0.102(10) 0.098(9) -0.023(8) -0.108(13) 0.048(13)
F31 0.114(7) 0.036(4) 0.086(6) 0.012(4) -0.009(5) 0.011(4)
F32 0.131(10) 0.103(8) 0.187(13) 0.049(9) -0.109(10) -0.008(8)
F33 0.294(19) 0.106(9) 0.047(6) 0.011(5) -0.004(8) 0.083(11)
F34 0.100(7) 0.036(4) 0.112(7) -0.009(4) 0.037(5) 0.003(4)
F35 0.152(9) 0.060(5) 0.063(6) -0.019(4) 0.030(6) 0.010(6)
F36 0.065(6) 0.068(5) 0.115(7) -0.022(5) 0.016(5) 0.023(4)
S1 0.0262(12) 0.0360(14) 0.0516(16) 0.0017(12) 0.0027(11) 0.0022(10)
S2 0.0318(13) 0.0333(14) 0.077(2) -0.0131(14) 0.0135(14) 0.0001(11)
S3 0.0311(14) 0.0511(19) 0.105(3) -0.0231(19) 0.0158(16) 0.0009(13)
S4 0.0347(15) 0.060(2) 0.070(2) -0.0025(16) 0.0056(14) 0.0132(14)
S5 0.0290(14) 0.081(3) 0.082(2) -0.005(2) 0.0084(15) -0.0080(16)
S6 0.0333(16) 0.060(2) 0.122(3) -0.033(2) 0.0166(18) -0.0120(15)
S7 0.0430(16) 0.0378(16) 0.082(2) -0.0148(15) 0.0190(15) -0.0113(13)
S8 0.0436(15) 0.0290(14) 0.0606(19) -0.0043(13) -0.0022(13) 0.0045(11)
S9 0.0290(13) 0.0377(14) 0.0550(17) 0.0036(13) -0.0022(11) 0.0096(11)
S10 0.0305(13) 0.0301(14) 0.082(2) 0.0103(14) -0.0072(14) 0.0049(11)
S11 0.0341(14) 0.0365(15) 0.071(2) 0.0022(14) -0.0043(13) 0.0060(12)
S12 0.0522(19) 0.067(2) 0.082(3) -0.015(2) -0.0084(18) 0.0283(17)
S13 0.0277(16) 0.083(3) 0.147(4) 0.021(3) -0.009(2) -0.0016(17)
S14 0.0367(15) 0.0410(16) 0.083(2) 0.0057(16) -0.0119(15) 0.0017(13)
S15 0.0370(15) 0.0377(15) 0.079(2) -0.0017(15) -0.0110(14) 0.0062(12)
S16 0.0433(16) 0.0349(15) 0.083(2) 0.0021(15) 0.0017(15) 0.0142(13)
Pr1 0.0375(3) 0.0216(3) 0.0413(3) 0.0015(2) 0.0093(2) 0.0019(2)
Pr2 0.0392(3) 0.0234(3) 0.0452(3) -0.0034(2) -0.0081(3) 0.0059(2)

loop_
_atom_type_symbol
_atom_type_description
_atom_type_scat_dispersion_real
_atom_type_scat_dispersion_imag
_atom_type_scat_source
C C 0.0033 0.0016 'International Tables Vol C Tables 4.2.6.8 and 6.1.1.4'
H H 0.0000 0.0000 'International Tables Vol C Tables 4.2.6.8 and 6.1.1.4'
N N 0.0061 0.0033 'International Tables Vol C Tables 4.2.6.8 and 6.1.1.4'
O O 0.0106 0.0060 'International Tables Vol C Tables 4.2.6.8 and 6.1.1.4'
F F 0.0171 0.0103 'International Tables Vol C Tables 4.2.6.8 and 6.1.1.4'
S S 0.1246 0.1234 'International Tables Vol C Tables 4.2.6.8 and 6.1.1.4'
Pr Pr -0.2180 2.8214 'International Tables Vol C Tables 4.2.6.8 and 6.1.1.4'

loop_
_geom_angle_atom_site_label_1
_geom_angle_atom_site_label_2
_geom_angle_atom_site_label_3
_geom_angle
N1 C1 C2 119.5(13)
C1 C2 C3 120.3(14)
C4 C3 C2 118.3(13)
C3 C4 C5 121.3(13)
N1 C5 C4 118.9(12)
N1 C5 C6 116.6(9)
C4 C5 C6 124.4(11)
C5 C6 S1 112.7(8)
C14 C7 S2 119.0(8)
C14 C7 S1 124.0(8)
S2 C7 S1 117.0(6)
C9 C8 S2 122.4(10)
C9 C8 S7 123.3(9)
S2 C8 S7 114.1(6)
C8 C9 S3 123.0(9)
C8 C9 S6 124.1(10)
S3 C9 S6 112.9(7)
C13 C10 S3 117.1(10)
C13 C10 S4 129.0(9)
S3 C10 S4 113.9(7)
C12 C11 S4 113.5(10)
C11 C12 S5 112.5(9)
C10 C13 S5 129.1(9)
C10 C13 S6 117.4(9)
S5 C13 S6 113.5(7)
C7 C14 S8 125.8(8)
C7 C14 S7 115.1(8)
S8 C14 S7 119.0(6)
C16 C15 S8 112.2(8)
N2 C16 C17 118.4(13)
N2 C16 C15 117.4(9)
C17 C16 C15 124.3(13)
C16 C17 C18 119.7(15)
C19 C18 C17 118.1(13)
C18 C19 C20 123.3(17)
N2 C20 C19 117.5(16)
C22 C21 N3 120.5(17)
C21 C22 C23 121.3(17)
C24 C23 C22 117.7(16)
C23 C24 C25 120.8(17)
N3 C25 C24 120.0(13)
N3 C25 C26 116.1(10)
C24 C25 C26 124.0(13)
C25 C26 S9 113.4(9)
C34 C27 S10 117.7(8)
C34 C27 S9 124.6(8)
S10 C27 S9 117.4(6)
C29 C28 S15 123.4(9)
C29 C28 S10 122.8(9)
S15 C28 S10 113.7(6)
C28 C29 S14 123.8(9)
C28 C29 S11 122.1(9)
S14 C29 S11 114.0(5)
C33 C30 S11 117.0(9)
C33 C30 S12 126.8(9)
S11 C30 S12 115.6(7)
C32 C31 S12 111.7(11)
C31 C32 S13 114.9(9)
C30 C33 S13 129.9(10)
C30 C33 S14 117.6(9)
S13 C33 S14 112.4(8)
C27 C34 S16 124.9(8)
C27 C34 S15 116.2(8)
S16 C34 S15 118.6(7)
C36 C35 S16 113.7(10)
N4 C36 C37 116.0(18)
N4 C36 C35 116.8(11)
C37 C36 C35 127.2(18)
C38 C37 C36 123(2)
C37 C38 C39 118.6(17)
C38 C39 C40 120(2)
N4 C40 C39 120(2)
F2 C41 F3 107.2(13)
F2 C41 F1 104.2(13)
F3 C41 F1 109.6(13)
F2 C41 C42 112.2(12)
F3 C41 C42 114.3(13)
F1 C41 C42 108.8(12)
O3 C42 C43 127.3(10)
O3 C42 C41 113.7(12)
C43 C42 C41 119.0(12)
C42 C43 C44 121.6(11)
O4 C44 C43 127.3(11)
O4 C44 C45 115.5(9)
C43 C44 C45 117.2(11)
F5 C45 F6 107.6(15)
F5 C45 F4 105.1(15)
F6 C45 F4 102.4(12)
F5 C45 C44 113.6(10)
F6 C45 C44 114.3(11)
F4 C45 C44 112.9(10)
F8 C46 F9 110(2)
F8 C46 F7 100(2)
F9 C46 F7 101.7(19)
F8 C46 C47 116.8(13)
F9 C46 C47 116.9(15)
F7 C46 C47 108.2(18)
O5 C47 C48 125.7(11)
O5 C47 C46 115.9(12)
C48 C47 C46 118.4(12)
C49 C48 C47 123.8(11)
O6 C49 C48 127.6(11)
O6 C49 C50 112.7(13)
C48 C49 C50 119.7(13)
F11 C50 F12 108.1(19)
F11 C50 F10 105.6(19)
F12 C50 F10 105.6(19)
F11 C50 C49 112.3(18)
F12 C50 C49 113.5(15)
F10 C50 C49 111.2(18)
F14 C51 F15 110.3(16)
F14 C51 F13 107.0(15)
F15 C51 F13 106.7(16)
F14 C51 C52 113.5(15)
F15 C51 C52 110.1(15)
F13 C51 C52 109.0(13)
O7 C52 C53 129.5(12)
O7 C52 C51 113.0(13)
C53 C52 C51 117.5(13)
C52 C53 C54 119.6(12)
O8 C54 C53 127.7(12)
O8 C54 C55 113.8(11)
C53 C54 C55 118.5(12)
F18 C55 F17 109.4(11)
F18 C55 F16 106.8(14)
F17 C55 F16 106.0(15)
F18 C55 C54 109.0(14)
F17 C55 C54 113.4(12)
F16 C55 C54 112.1(11)
F21 C56 F19 109(2)
F21 C56 F20 106(3)
F19 C56 F20 105(2)
F21 C56 C57 117.6(17)
F19 C56 C57 109(2)
F20 C56 C57 108.2(18)
O12 C57 C58 129.6(12)
O12 C57 C56 114.5(14)
C58 C57 C56 115.9(14)
C59 C58 C57 120.5(11)
O13 C59 C58 128.6(11)
O13 C59 C60 112.6(11)
C58 C59 C60 118.7(11)
F22 C60 F24 105.3(15)
F22 C60 F23 109.7(19)
F24 C60 F23 106.2(15)
F22 C60 C59 114.9(13)
F24 C60 C59 111.3(18)
F23 C60 C59 109.1(14)
F25 C61 F26 102(2)
F25 C61 F27 111.2(18)
F26 C61 F27 100(2)
F25 C61 C62 119(2)
F26 C61 C62 110(2)
F27 C61 C62 112.1(19)
O14 C62 C63 126.9(15)
O14 C62 C61 116.0(17)
C63 C62 C61 117.1(17)
C62 C63 C64 121.3(14)
O15 C64 C63 126.9(14)
O15 C64 C65 115.3(15)
C63 C64 C65 117.6(14)
F29 C65 F28 107.3(17)
F29 C65 F30 107.9(18)
F28 C65 F30 101.2(18)
F29 C65 C64 113.5(17)
F28 C65 C64 113.6(13)
F30 C65 C64 112.5(14)
F33 C66 F31 108.4(15)
F33 C66 F32 107.6(15)
F31 C66 F32 105.7(14)
F33 C66 C67 114.2(14)
F31 C66 C67 112.2(12)
F32 C66 C67 108.4(14)
O16 C67 C68 127.3(11)
O16 C67 C66 114.1(12)
C68 C67 C66 118.7(12)
C67 C68 C69 120.1(11)
O17 C69 C68 128.2(11)
O17 C69 C70 113.5(11)
C68 C69 C70 118.2(12)
F34 C70 F35 107.3(12)
F34 C70 F36 106.8(12)
F35 C70 F36 106.9(12)
F34 C70 C69 111.6(12)
F35 C70 C69 113.8(12)
F36 C70 C69 110.1(11)
O1 N1 C5 119.2(9)
O1 N1 C1 119.0(10)
C5 N1 C1 121.7(10)
O10 N2 C20 118.9(11)
O10 N2 C16 118.1(10)
C20 N2 C16 123.0(11)
O11 N3 C21 121.1(12)
O11 N3 C25 119.5(10)
C21 N3 C25 119.4(12)
O2 N4 C40 118.8(13)
O2 N4 C36 118.9(12)
C40 N4 C36 122.2(13)
N1 O1 Pr1 131.4(6)
N4 O2 Pr1 132.8(6)
C42 O3 Pr1 139.5(7)
C44 O4 Pr1 135.4(7)
C47 O5 Pr1 136.6(8)
C49 O6 Pr1 136.6(8)
C52 O7 Pr1 133.3(8)
C54 O8 Pr1 134.8(8)
N2 O10 Pr2 131.7(6)
N3 O11 Pr2 132.7(7)
C57 O12 Pr2 134.6(9)
C59 O13 Pr2 135.1(7)
C62 O14 Pr2 138.8(9)
C64 O15 Pr2 136.2(9)
C67 O16 Pr2 132.9(7)
C69 O17 Pr2 131.4(7)
C7 S1 C6 98.5(5)
C7 S2 C8 94.3(5)
C10 S3 C9 95.9(6)
C10 S4 C11 101.5(6)
C13 S5 C12 98.1(6)
C9 S6 C13 94.2(6)
C8 S7 C14 94.8(5)
C14 S8 C15 99.6(5)
C27 S9 C26 98.8(6)
C27 S10 C28 95.4(5)
C30 S11 C29 94.8(5)
C30 S12 C31 99.0(6)
C33 S13 C32 101.1(7)
C29 S14 C33 94.1(6)
C28 S15 C34 94.9(5)
C34 S16 C35 99.7(6)
O1 Pr1 O6 80.4(2)
O1 Pr1 O3 78.6(3)
O6 Pr1 O3 76.3(3)
O1 Pr1 O2 137.3(2)
O6 Pr1 O2 139.9(2)
O3 Pr1 O2 95.7(3)
O1 Pr1 O7 137.0(3)
O6 Pr1 O7 83.9(3)
O3 Pr1 O7 135.3(3)
O2 Pr1 O7 74.6(3)
O1 Pr1 O5 138.5(3)
O6 Pr1 O5 69.3(3)
O3 Pr1 O5 67.4(3)
O2 Pr1 O5 71.4(2)
O7 Pr1 O5 68.2(3)
O1 Pr1 O8 70.2(2)
O6 Pr1 O8 70.6(3)
O3 Pr1 O8 137.4(3)
O2 Pr1 O8 126.8(3)
O7 Pr1 O8 66.9(3)
O5 Pr1 O8 121.6(3)
O1 Pr1 O9 79.2(2)
O6 Pr1 O9 142.9(3)
O3 Pr1 O9 128.5(3)
O2 Pr1 O9 71.6(2)
O7 Pr1 O9 90.3(3)
O5 Pr1 O9 141.0(2)
O8 Pr1 O9 73.4(3)
O1 Pr1 O4 67.4(2)
O6 Pr1 O4 134.1(3)
O3 Pr1 O4 66.2(2)
O2 Pr1 O4 71.6(2)
O7 Pr1 O4 141.8(2)
O5 Pr1 O4 115.6(3)
O8 Pr1 O4 122.8(2)
O9 Pr1 O4 62.5(2)
O11 Pr2 O12 86.6(3)
O11 Pr2 O14 76.7(3)
O12 Pr2 O14 70.3(3)
O11 Pr2 O10 137.0(2)
O12 Pr2 O10 135.1(3)
O14 Pr2 O10 104.4(3)
O11 Pr2 O13 141.5(3)
O12 Pr2 O13 69.1(3)
O14 Pr2 O13 67.4(3)
O10 Pr2 O13 68.1(2)
O11 Pr2 O16 134.6(3)
O12 Pr2 O16 81.7(3)
O14 Pr2 O16 137.0(3)
O10 Pr2 O16 73.3(3)
O13 Pr2 O16 72.6(3)
O11 Pr2 O17 67.9(3)
O12 Pr2 O17 68.4(3)
O14 Pr2 O17 126.2(3)
O10 Pr2 O17 129.2(3)
O13 Pr2 O17 124.2(3)
O16 Pr2 O17 66.9(3)
O11 Pr2 O18 77.8(2)
O12 Pr2 O18 145.0(3)
O14 Pr2 O18 133.7(3)
O10 Pr2 O18 71.0(2)
O13 Pr2 O18 138.0(2)
O16 Pr2 O18 87.3(3)
O17 Pr2 O18 76.7(3)
O11 Pr2 O15 67.9(3)
O12 Pr2 O15 134.6(3)
O14 Pr2 O15 67.7(3)
O10 Pr2 O15 72.9(3)
O13 Pr2 O15 108.5(3)
O16 Pr2 O15 142.7(3)
O17 Pr2 O15 127.1(3)
O18 Pr2 O15 67.0(3)

loop_
_geom_bond_atom_site_label_1
_geom_bond_atom_site_label_2
_geom_bond_distance
C1 N1 1.356(14)
C1 C2 1.377(19)
C2 C3 1.38(2)
C3 C4 1.37(2)
C4 C5 1.378(16)
C5 N1 1.344(14)
C5 C6 1.505(16)
C6 S1 1.826(12)
C7 C14 1.357(15)
C7 S2 1.738(10)
C7 S1 1.771(11)
C8 C9 1.326(16)
C8 S2 1.751(11)
C8 S7 1.765(12)
C9 S3 1.768(13)
C9 S6 1.775(12)
C10 C13 1.334(18)
C10 S3 1.744(11)
C10 S4 1.748(14)
C11 C12 1.479(18)
C11 S4 1.789(13)
C12 S5 1.871(13)
C13 S5 1.760(11)
C13 S6 1.786(12)
C14 S8 1.746(10)
C14 S7 1.767(10)
C15 C16 1.482(18)
C15 S8 1.856(12)
C16 N2 1.365(15)
C16 C17 1.387(16)
C17 C18 1.42(2)
C18 C19 1.34(2)
C19 C20 1.373(19)
C20 N2 1.360(17)
C21 C22 1.35(2)
C21 N3 1.374(16)
C22 C23 1.42(3)
C23 C24 1.36(3)
C24 C25 1.400(18)
C25 N3 1.376(17)
C25 C26 1.488(18)
C26 S9 1.843(11)
C27 C34 1.363(16)
C27 S10 1.737(10)
C27 S9 1.763(11)
C28 C29 1.348(14)
C28 S15 1.764(12)
C28 S10 1.765(12)
C29 S14 1.747(11)
C29 S11 1.764(11)
C30 C33 1.334(17)
C30 S11 1.740(11)
C30 S12 1.749(11)
C31 C32 1.49(2)
C31 S12 1.801(14)
C32 S13 1.854(16)
C33 S13 1.764(12)
C33 S14 1.768(13)
C34 S16 1.752(11)
C34 S15 1.771(11)
C35 C36 1.46(2)
C35 S16 1.834(14)
C36 N4 1.37(2)
C36 C37 1.39(2)
C37 C38 1.35(4)
C38 C39 1.36(4)
C39 C40 1.37(2)
C40 N4 1.35(2)
C41 F2 1.315(17)
C41 F3 1.326(19)
C41 F1 1.341(17)
C41 C42 1.526(16)
C42 O3 1.250(14)
C42 C43 1.384(16)
C43 C44 1.394(15)
C44 O4 1.226(13)
C44 C45 1.528(16)
C45 F5 1.243(16)
C45 F6 1.274(15)
C45 F4 1.327(15)
C46 F8 1.187(19)
C46 F9 1.26(2)
C46 F7 1.29(3)
C46 C47 1.502(18)
C47 O5 1.253(14)
C47 C48 1.390(18)
C48 C49 1.387(19)
C49 O6 1.256(15)
C49 C50 1.54(2)
C50 F11 1.26(2)
C50 F12 1.305(19)
C50 F10 1.33(3)
C51 F14 1.31(2)
C51 F15 1.32(2)
C51 F13 1.331(19)
C51 C52 1.560(19)
C52 O7 1.254(16)
C52 C53 1.35(2)
C53 C54 1.426(18)
C54 O8 1.244(14)
C54 C55 1.57(2)
C55 F18 1.320(17)
C55 F17 1.321(16)
C55 F16 1.333(19)
C56 F21 1.23(2)
C56 F19 1.35(3)
C56 F20 1.36(3)
C56 C57 1.55(2)
C57 O12 1.249(16)
C57 C58 1.39(2)
C58 C59 1.375(17)
C59 O13 1.238(13)
C59 C60 1.52(2)
C60 F22 1.322(16)
C60 F24 1.33(2)
C60 F23 1.35(2)
C61 F25 1.27(3)
C61 F26 1.31(3)
C61 F27 1.33(2)
C61 C62 1.51(2)
C62 O14 1.250(18)
C62 C63 1.41(2)
C63 C64 1.42(2)
C64 O15 1.235(16)
C64 C65 1.53(2)
C65 F29 1.24(2)
C65 F28 1.258(18)
C65 F30 1.30(2)
C66 F33 1.289(19)
C66 F31 1.320(17)
C66 F32 1.33(2)
C66 C67 1.530(18)
C67 O16 1.274(15)
C67 C68 1.386(17)
C68 C69 1.418(17)
C69 O17 1.259(15)
C69 C70 1.542(17)
C70 F34 1.313(15)
C70 F35 1.336(17)
C70 F36 1.339(18)
N1 O1 1.337(11)
N2 O10 1.350(11)
N3 O11 1.322(12)
N4 O2 1.328(12)
O1 Pr1 2.429(7)
O2 Pr1 2.483(7)
O3 Pr1 2.473(8)
O4 Pr1 2.607(8)
O5 Pr1 2.511(7)
O6 Pr1 2.458(8)
O7 Pr1 2.507(8)
O8 Pr1 2.521(8)
O9 Pr1 2.531(7)
O10 Pr2 2.481(7)
O11 Pr2 2.439(7)
O12 Pr2 2.457(8)
O13 Pr2 2.490(7)
O14 Pr2 2.465(9)
O15 Pr2 2.546(8)
O16 Pr2 2.496(8)
O17 Pr2 2.532(8)
O18 Pr2 2.533(7)
